data_7152313
loop_
_publ_author_name
'Coetzee, Jacorien'
'Eastham, Graham R.'
'Slawin, Alexandra M. Z.'
'Cole-Hamilton, David J'

_publ_section_title
;
 Phosphorus containing mixed anhydrides-their preparation, labile
 behaviour and potential routes to their stabilisation.
;
_journal_issue 18
_journal_name_full 'Organic &amp; biomolecular chemistry'
_journal_page_first 3677
_journal_page_last 3688
_journal_paper_doi 10.1039/c2ob07164a
_journal_volume 10
_journal_year 2012
_chemical_formula_moiety 'C27 H37 O4 P'
_chemical_formula_sum 'C27 H37 O4 P'
_chemical_formula_weight 456.54
_chemical_melting_point 151.5(15)
_chemical_name_common
;
Propionyl-(5,5'6,6'-Tetramethyl-3,3'-di-tert-butyl-1,1-biphenyl)phosphite
;
_chemical_name_systematic '4,8-di-tert-butyl-1,2,10,11-tetramethyldibenzo[d,f][1,3,2]dioxaphosphepin-6-yl propionate'
_space_group_IT_number 33
_symmetry_cell_setting orthorhombic
_symmetry_space_group_name_Hall 'P 2c -2n'
_symmetry_space_group_name_H-M 'P n a 21'
_atom_sites_solution_hydrogens geom
_atom_sites_solution_primary direct
_atom_sites_solution_secondary difmap
_audit_creation_method SHELXL-97
_cell_angle_alpha 90.00
_cell_angle_beta 90.00
_cell_angle_gamma 90.00
_cell_formula_units_Z 4
_cell_length_a 15.562(6)
_cell_length_b 10.686(4)
_cell_length_c 15.625(6)
_cell_measurement_reflns_used 6096
_cell_measurement_temperature 93(2)
_cell_measurement_theta_max 28.3203
_cell_measurement_theta_min 1.9058
_cell_volume 2598.4(17)
_computing_cell_refinement 'CrystalClear (Rigaku Corp., 2004)'
_computing_data_collection 'CrystalClear (Rigaku Corp., 2004)'
_computing_data_reduction 'CrystalClear (Rigaku Corp., 2004)'
_computing_molecular_graphics 'Bruker SHELXTL'
_computing_publication_material 'Bruker SHELXTL'
_computing_structure_refinement 'SHELXL-97 (Sheldrick, 1997)'
_computing_structure_solution 'SHELXS-97 (Sheldrick, 1990)'
_diffrn_ambient_temperature 93(2)
_diffrn_measured_fraction_theta_full 0.998
_diffrn_measured_fraction_theta_max 0.998
_diffrn_measurement_device_type CCD
_diffrn_measurement_method '\w and \f scans'
_diffrn_radiation_monochromator confocal
_diffrn_radiation_source 'rotating anode'
_diffrn_radiation_type MoK\a
_diffrn_radiation_wavelength 0.71075
_diffrn_reflns_av_R_equivalents 0.1675
_diffrn_reflns_av_sigmaI/netI 0.1350
_diffrn_reflns_limit_h_max 18
_diffrn_reflns_limit_h_min -18
_diffrn_reflns_limit_k_max 12
_diffrn_reflns_limit_k_min -12
_diffrn_reflns_limit_l_max 14
_diffrn_reflns_limit_l_min -18
_diffrn_reflns_number 15727
_diffrn_reflns_theta_full 25.32
_diffrn_reflns_theta_max 25.32
_diffrn_reflns_theta_min 2.31
_exptl_absorpt_coefficient_mu 0.134
_exptl_absorpt_correction_T_max 0.9920
_exptl_absorpt_correction_T_min 0.9633
_exptl_absorpt_correction_type multi-scan
_exptl_absorpt_process_details 'Jacobson, R. (1998) Private communication'
_exptl_crystal_colour colourless
_exptl_crystal_density_diffrn 1.167
_exptl_crystal_density_method 'not measured'
_exptl_crystal_description prism
_exptl_crystal_F_000 984
_exptl_crystal_size_max 0.28
_exptl_crystal_size_mid 0.15
_exptl_crystal_size_min 0.06
_refine_diff_density_max 0.957
_refine_diff_density_min -0.356
_refine_diff_density_rms 0.073
_refine_ls_abs_structure_details 'Flack H D (1983), Acta Cryst. A39, 876-881'
_refine_ls_abs_structure_Flack 0.1(3)
_refine_ls_extinction_method none
_refine_ls_goodness_of_fit_ref 0.996
_refine_ls_hydrogen_treatment constr
_refine_ls_matrix_type full
_refine_ls_number_parameters 301
_refine_ls_number_reflns 4127
_refine_ls_number_restraints 1
_refine_ls_restrained_S_all 0.996
_refine_ls_R_factor_all 0.1454
_refine_ls_R_factor_gt 0.0919
_refine_ls_shift/su_max 0.000
_refine_ls_shift/su_mean 0.000
_refine_ls_structure_factor_coef Fsqd
_refine_ls_weighting_details 'calc w=1/[\s^2^(Fo^2^)+(0.1260P)^2^+0.0000P] where P=(Fo^2^+2Fc^2^)/3'
_refine_ls_weighting_scheme calc
_refine_ls_wR_factor_gt 0.2162
_refine_ls_wR_factor_ref 0.2483
_reflns_number_gt 2501
_reflns_number_total 4127
_reflns_threshold_expression >2sigma(I)
_cod_data_source_file c2ob07164a.txt
_cod_data_source_block compound10
_cod_depositor_comments
;
The following automatic conversions were performed:

'_chemical_melting_point' value '150-153' was changed to '151.5(15)'
- the average value was taken and precision was
estimated.

'_symmetry_cell_setting' value 'Orthorhombic' changed to
'orthorhombic' according to
/home/saulius/struct/CIF-dictionaries/cif_core.dic dictionary named
'cif_core.dic' version 2.4.1 from 2010-06-29.

Automatic conversion script
Id: cif_fix_values 1715 2011-07-08 13:25:40Z adriana 
;
_cod_original_cell_volume 2598.3(17)
_cod_original_sg_symbol_H-M Pna21
_cod_database_code 7152313

loop_
_symmetry_equiv_pos_as_xyz
'x, y, z'
'-x, -y, z+1/2'
'-x+1/2, y+1/2, z+1/2'
'x+1/2, -y+1/2, z'

loop_
_atom_site_label
_atom_site_type_symbol
_atom_site_fract_x
_atom_site_fract_y
_atom_site_fract_z
_atom_site_U_iso_or_equiv
_atom_site_adp_type
_atom_site_occupancy
_atom_site_symmetry_multiplicity
_atom_site_calc_flag
_atom_site_refinement_flags
P1 P 0.21116(13) 0.22406(16) 0.29030(13) 0.0457(5) Uani 1 1 d .
O4 O 0.2163(3) 0.1805(4) 0.3911(3) 0.0404(11) Uani 1 1 d .
O1 O 0.1051(3) 0.2327(4) 0.2929(4) 0.0557(13) Uani 1 1 d .
O2 O 0.0981(5) 0.0323(7) 0.2709(7) 0.130(3) Uani 1 1 d .
O3 O 0.2341(3) 0.3713(4) 0.2936(3) 0.0473(12) Uani 1 1 d .
C10 C 0.2977(4) 0.1987(6) 0.4300(4) 0.0375(16) Uani 1 1 d .
C11 C 0.3534(4) 0.0994(6) 0.4442(4) 0.0409(16) Uani 1 1 d .
C12 C 0.4321(5) 0.1334(6) 0.4781(4) 0.0470(18) Uani 1 1 d .
H12 H 0.4723 0.0685 0.4889 0.056 Uiso 1 1 calc R
C13 C 0.4571(5) 0.2562(7) 0.4977(5) 0.0448(18) Uani 1 1 d .
C14 C 0.3985(4) 0.3527(6) 0.4847(4) 0.0401(16) Uani 1 1 d .
C15 C 0.3157(5) 0.3227(6) 0.4524(4) 0.0391(15) Uani 1 1 d .
C9 C 0.2471(4) 0.4217(6) 0.4437(4) 0.0377(16) Uani 1 1 d .
C4 C 0.2114(5) 0.4495(6) 0.3631(4) 0.0437(18) Uani 1 1 d .
C5 C 0.1589(4) 0.5564(6) 0.3473(5) 0.0433(18) Uani 1 1 d .
C6 C 0.1362(5) 0.6215(6) 0.4222(5) 0.0466(18) Uani 1 1 d .
H6 H 0.1011 0.6938 0.4163 0.056 Uiso 1 1 calc R
C7 C 0.1610(4) 0.5882(6) 0.5022(4) 0.0411(17) Uani 1 1 d .
C8 C 0.2175(4) 0.4893(6) 0.5165(4) 0.0372(16) Uani 1 1 d .
C17 C 0.3266(5) -0.0385(6) 0.4300(5) 0.0480(18) Uani 1 1 d .
C21 C 0.2427(5) -0.0666(7) 0.4784(6) 0.058(2) Uani 1 1 d .
H21A H 0.2523 -0.0570 0.5400 0.087 Uiso 1 1 calc R
H21B H 0.2244 -0.1526 0.4662 0.087 Uiso 1 1 calc R
H21C H 0.1978 -0.0082 0.4598 0.087 Uiso 1 1 calc R
C22 C 0.3159(5) -0.0664(7) 0.3357(5) 0.056(2) Uani 1 1 d .
H22A H 0.2645 -0.0238 0.3141 0.084 Uiso 1 1 calc R
H22B H 0.3097 -0.1569 0.3274 0.084 Uiso 1 1 calc R
H22C H 0.3665 -0.0366 0.3044 0.084 Uiso 1 1 calc R
C23 C 0.3968(5) -0.1273(6) 0.4660(6) 0.064(2) Uani 1 1 d .
H23A H 0.4522 -0.1075 0.4395 0.096 Uiso 1 1 calc R
H23B H 0.3814 -0.2143 0.4532 0.096 Uiso 1 1 calc R
H23C H 0.4010 -0.1163 0.5281 0.096 Uiso 1 1 calc R
C25 C 0.5482(5) 0.2809(7) 0.5301(5) 0.052(2) Uani 1 1 d .
H25A H 0.5760 0.3433 0.4934 0.078 Uiso 1 1 calc R
H25B H 0.5813 0.2029 0.5287 0.078 Uiso 1 1 calc R
H25C H 0.5457 0.3123 0.5890 0.078 Uiso 1 1 calc R
C27 C 0.4248(5) 0.4841(7) 0.5038(5) 0.058(2) Uani 1 1 d .
H27A H 0.4264 0.4966 0.5659 0.088 Uiso 1 1 calc R
H27B H 0.3834 0.5422 0.4782 0.088 Uiso 1 1 calc R
H27C H 0.4820 0.4998 0.4798 0.088 Uiso 1 1 calc R
C16 C 0.1301(5) 0.5999(6) 0.2577(5) 0.053(2) Uani 1 1 d .
C18 C 0.0847(6) 0.7266(7) 0.2624(5) 0.065(3) Uani 1 1 d .
H18A H 0.1220 0.7872 0.2914 0.098 Uiso 1 1 calc R
H18B H 0.0309 0.7178 0.2943 0.098 Uiso 1 1 calc R
H18C H 0.0722 0.7562 0.2043 0.098 Uiso 1 1 calc R
C19 C 0.0680(5) 0.5045(7) 0.2168(5) 0.060(2) Uani 1 1 d .
H19A H 0.0225 0.4833 0.2577 0.090 Uiso 1 1 calc R
H19B H 0.0997 0.4286 0.2013 0.090 Uiso 1 1 calc R
H19C H 0.0422 0.5411 0.1653 0.090 Uiso 1 1 calc R
C20 C 0.2099(6) 0.6165(7) 0.2013(5) 0.059(2) Uani 1 1 d .
H20A H 0.1925 0.6465 0.1446 0.089 Uiso 1 1 calc R
H20B H 0.2395 0.5361 0.1955 0.089 Uiso 1 1 calc R
H20C H 0.2486 0.6776 0.2277 0.089 Uiso 1 1 calc R
C24 C 0.1253(5) 0.6604(6) 0.5799(5) 0.0448(17) Uani 1 1 d .
H24A H 0.0863 0.7263 0.5600 0.067 Uiso 1 1 calc R
H24B H 0.1730 0.6982 0.6117 0.067 Uiso 1 1 calc R
H24C H 0.0940 0.6026 0.6173 0.067 Uiso 1 1 calc R
C26 C 0.2426(5) 0.4525(7) 0.6052(4) 0.0483(19) Uani 1 1 d .
H26A H 0.2791 0.3779 0.6030 0.072 Uiso 1 1 calc R
H26B H 0.1908 0.4343 0.6387 0.072 Uiso 1 1 calc R
H26C H 0.2743 0.5213 0.6322 0.072 Uiso 1 1 calc R
C1 C 0.0589(6) 0.1436(11) 0.2623(9) 0.119(5) Uani 1 1 d .
C2 C -0.0339(5) 0.1547(7) 0.2575(5) 0.0522(19) Uani 1 1 d .
H2A H -0.0500 0.2090 0.2088 0.063 Uiso 1 1 calc R
H2B H -0.0562 0.1931 0.3107 0.063 Uiso 1 1 calc R
C3 C -0.0717(9) 0.0292(13) 0.2461(12) 0.205(11) Uani 1 1 d .
H3A H -0.0603 -0.0003 0.1878 0.307 Uiso 1 1 calc R
H3B H -0.1339 0.0334 0.2556 0.307 Uiso 1 1 calc R
H3C H -0.0459 -0.0289 0.2873 0.307 Uiso 1 1 calc R

loop_
_atom_site_aniso_label
_atom_site_aniso_U_11
_atom_site_aniso_U_22
_atom_site_aniso_U_33
_atom_site_aniso_U_23
_atom_site_aniso_U_13
_atom_site_aniso_U_12
P1 0.0665(13) 0.0331(9) 0.0374(10) -0.0035(9) -0.0009(11) -0.0020(8)
O4 0.050(3) 0.032(2) 0.039(3) -0.007(2) -0.001(2) -0.001(2)
O1 0.063(3) 0.049(3) 0.055(3) -0.014(3) -0.009(3) 0.012(2)
O2 0.104(6) 0.079(5) 0.208(10) -0.038(6) 0.013(6) 0.006(4)
O3 0.070(3) 0.037(2) 0.034(2) -0.002(2) 0.005(3) -0.002(2)
C10 0.044(4) 0.039(4) 0.030(4) 0.001(3) 0.003(3) -0.005(3)
C11 0.047(4) 0.040(4) 0.036(4) -0.003(3) -0.003(3) 0.012(3)
C12 0.065(5) 0.036(4) 0.040(4) -0.006(3) -0.006(4) 0.014(3)
C13 0.051(5) 0.042(4) 0.041(4) 0.000(3) 0.007(3) -0.013(4)
C14 0.049(4) 0.033(3) 0.038(4) -0.003(3) 0.002(3) -0.003(3)
C15 0.056(4) 0.031(3) 0.031(3) 0.002(3) 0.000(3) -0.001(3)
C9 0.045(4) 0.036(4) 0.031(4) 0.001(3) -0.007(3) -0.009(3)
C4 0.056(5) 0.035(4) 0.040(5) -0.001(3) 0.008(4) -0.007(3)
C5 0.047(4) 0.039(4) 0.044(4) -0.010(3) -0.003(4) -0.002(3)
C6 0.056(5) 0.029(3) 0.055(5) -0.011(3) 0.002(4) -0.002(3)
C7 0.041(4) 0.035(4) 0.046(4) -0.007(3) 0.000(3) -0.009(3)
C8 0.045(4) 0.036(4) 0.031(3) 0.000(3) 0.001(3) -0.002(3)
C17 0.061(5) 0.028(3) 0.054(5) -0.008(3) -0.006(4) 0.005(3)
C21 0.071(6) 0.039(4) 0.063(5) -0.010(4) -0.001(4) -0.003(4)
C22 0.064(5) 0.048(5) 0.056(5) -0.008(4) -0.009(4) 0.007(4)
C23 0.078(6) 0.034(4) 0.080(6) -0.010(4) -0.016(5) 0.001(4)
C25 0.042(5) 0.053(5) 0.061(5) 0.003(4) -0.021(4) -0.005(3)
C27 0.063(5) 0.039(4) 0.073(6) -0.009(4) -0.012(4) -0.005(4)
C16 0.089(6) 0.030(4) 0.039(4) 0.009(3) -0.016(4) -0.001(4)
C18 0.103(7) 0.039(4) 0.054(5) 0.009(4) -0.018(5) 0.013(4)
C19 0.081(6) 0.049(4) 0.051(5) 0.011(4) -0.019(5) -0.008(4)
C20 0.093(6) 0.049(4) 0.037(4) 0.015(3) -0.001(4) -0.004(4)
C24 0.049(4) 0.030(3) 0.055(5) 0.002(3) 0.001(4) 0.008(3)
C26 0.069(5) 0.037(4) 0.039(4) -0.011(3) 0.010(4) 0.000(4)
C1 0.064(7) 0.101(8) 0.193(14) -0.104(9) 0.027(7) -0.026(6)
C2 0.060(5) 0.049(4) 0.048(4) -0.004(3) -0.004(4) 0.003(4)
C3 0.133(11) 0.125(11) 0.36(3) -0.154(15) 0.134(15) -0.073(9)

loop_
_atom_type_symbol
_atom_type_description
_atom_type_scat_dispersion_real
_atom_type_scat_dispersion_imag
_atom_type_scat_source
C C 0.0033 0.0016 'International Tables Vol C Tables 4.2.6.8 and 6.1.1.4'
H H 0.0000 0.0000 'International Tables Vol C Tables 4.2.6.8 and 6.1.1.4'
O O 0.0106 0.0060 'International Tables Vol C Tables 4.2.6.8 and 6.1.1.4'
P P 0.1023 0.0942 'International Tables Vol C Tables 4.2.6.8 and 6.1.1.4'

loop_
_geom_angle_atom_site_label_1
_geom_angle_atom_site_label_2
_geom_angle_atom_site_label_3
_geom_angle
O3 P1 O4 103.6(2)
O3 P1 O1 99.5(3)
O4 P1 O1 92.3(3)
C10 O4 P1 114.5(4)
C1 O1 P1 120.5(6)
C4 O3 P1 123.0(4)
C11 C10 C15 124.0(6)
C11 C10 O4 121.4(6)
C15 C10 O4 114.6(6)
C12 C11 C10 114.4(6)
C12 C11 C17 123.0(6)
C10 C11 C17 122.4(6)
C11 C12 C13 125.2(6)
C11 C12 H12 117.4
C13 C12 H12 117.4
C14 C13 C12 118.6(6)
C14 C13 C25 121.9(6)
C12 C13 C25 119.5(6)
C13 C14 C15 118.6(6)
C13 C14 C27 119.2(7)
C15 C14 C27 122.2(6)
C10 C15 C14 119.0(6)
C10 C15 C9 120.0(6)
C14 C15 C9 121.0(6)
C4 C9 C8 118.6(6)
C4 C9 C15 120.5(6)
C8 C9 C15 120.9(6)
C9 C4 O3 117.6(6)
C9 C4 C5 123.4(6)
O3 C4 C5 118.9(6)
C6 C5 C4 113.3(7)
C6 C5 C16 122.2(6)
C4 C5 C16 124.5(6)
C7 C6 C5 124.4(6)
C7 C6 H6 117.8
C5 C6 H6 117.8
C6 C7 C8 121.8(6)
C6 C7 C24 119.5(6)
C8 C7 C24 118.7(6)
C7 C8 C9 117.5(6)
C7 C8 C26 120.9(6)
C9 C8 C26 121.5(6)
C22 C17 C21 110.3(7)
C22 C17 C11 110.9(6)
C21 C17 C11 110.2(5)
C22 C17 C23 108.1(6)
C21 C17 C23 107.4(7)
C11 C17 C23 109.9(6)
C17 C21 H21A 109.5
C17 C21 H21B 109.5
H21A C21 H21B 109.5
C17 C21 H21C 109.5
H21A C21 H21C 109.5
H21B C21 H21C 109.5
C17 C22 H22A 109.5
C17 C22 H22B 109.5
H22A C22 H22B 109.5
C17 C22 H22C 109.5
H22A C22 H22C 109.5
H22B C22 H22C 109.5
C17 C23 H23A 109.5
C17 C23 H23B 109.5
H23A C23 H23B 109.5
C17 C23 H23C 109.5
H23A C23 H23C 109.5
H23B C23 H23C 109.5
C13 C25 H25A 109.5
C13 C25 H25B 109.5
H25A C25 H25B 109.5
C13 C25 H25C 109.5
H25A C25 H25C 109.5
H25B C25 H25C 109.5
C14 C27 H27A 109.5
C14 C27 H27B 109.5
H27A C27 H27B 109.5
C14 C27 H27C 109.5
H27A C27 H27C 109.5
H27B C27 H27C 109.5
C18 C16 C20 107.4(6)
C18 C16 C5 111.0(6)
C20 C16 C5 108.7(6)
C18 C16 C19 108.4(7)
C20 C16 C19 110.2(7)
C5 C16 C19 111.1(6)
C16 C18 H18A 109.5
C16 C18 H18B 109.5
H18A C18 H18B 109.5
C16 C18 H18C 109.5
H18A C18 H18C 109.5
H18B C18 H18C 109.5
C16 C19 H19A 109.5
C16 C19 H19B 109.5
H19A C19 H19B 109.5
C16 C19 H19C 109.5
H19A C19 H19C 109.5
H19B C19 H19C 109.5
C16 C20 H20A 109.5
C16 C20 H20B 109.5
H20A C20 H20B 109.5
C16 C20 H20C 109.5
H20A C20 H20C 109.5
H20B C20 H20C 109.5
C7 C24 H24A 109.5
C7 C24 H24B 109.5
H24A C24 H24B 109.5
C7 C24 H24C 109.5
H24A C24 H24C 109.5
H24B C24 H24C 109.5
C8 C26 H26A 109.5
C8 C26 H26B 109.5
H26A C26 H26B 109.5
C8 C26 H26C 109.5
H26A C26 H26C 109.5
H26B C26 H26C 109.5
O1 C1 O2 111.4(10)
O1 C1 C2 121.0(8)
O2 C1 C2 122.0(8)
C1 C2 C3 109.2(9)
C1 C2 H2A 109.8
C3 C2 H2A 109.8
C1 C2 H2B 109.8
C3 C2 H2B 109.8
H2A C2 H2B 108.3
C2 C3 H3A 109.5
C2 C3 H3B 109.5
H3A C3 H3B 109.5
C2 C3 H3C 109.5
H3A C3 H3C 109.5
H3B C3 H3C 109.5

loop_
_geom_bond_atom_site_label_1
_geom_bond_atom_site_label_2
_geom_bond_distance
P1 O3 1.614(5)
P1 O4 1.645(5)
P1 O1 1.654(5)
O4 C10 1.418(8)
O1 C1 1.284(10)
O2 C1 1.343(14)
O3 C4 1.415(8)
C10 C11 1.389(9)
C10 C15 1.398(9)
C11 C12 1.382(10)
C11 C17 1.547(9)
C12 C13 1.403(10)
C12 H12 0.9500
C13 C14 1.393(10)
C13 C25 1.527(10)
C14 C15 1.420(10)
C14 C27 1.493(9)
C15 C9 1.509(9)
C9 C4 1.408(9)
C9 C8 1.424(9)
C4 C5 1.427(10)
C5 C6 1.407(9)
C5 C16 1.541(10)
C6 C7 1.356(9)
C6 H6 0.9500
C7 C8 1.392(10)
C7 C24 1.542(10)
C8 C26 1.493(10)
C17 C22 1.513(10)
C17 C21 1.539(11)
C17 C23 1.553(10)
C21 H21A 0.9800
C21 H21B 0.9800
C21 H21C 0.9800
C22 H22A 0.9800
C22 H22B 0.9800
C22 H22C 0.9800
C23 H23A 0.9800
C23 H23B 0.9800
C23 H23C 0.9800
C25 H25A 0.9800
C25 H25B 0.9800
C25 H25C 0.9800
C27 H27A 0.9800
C27 H27B 0.9800
C27 H27C 0.9800
C16 C18 1.528(10)
C16 C20 1.534(11)
C16 C19 1.544(10)
C18 H18A 0.9800
C18 H18B 0.9800
C18 H18C 0.9800
C19 H19A 0.9800
C19 H19B 0.9800
C19 H19C 0.9800
C20 H20A 0.9800
C20 H20B 0.9800
C20 H20C 0.9800
C24 H24A 0.9800
C24 H24B 0.9800
C24 H24C 0.9800
C26 H26A 0.9800
C26 H26B 0.9800
C26 H26C 0.9800
C1 C2 1.452(12)
C2 C3 1.475(12)
C2 H2A 0.9900
C2 H2B 0.9900
C3 H3A 0.9800
C3 H3B 0.9800
C3 H3C 0.9800

loop_
_geom_torsion_atom_site_label_1
_geom_torsion_atom_site_label_2
_geom_torsion_atom_site_label_3
_geom_torsion_atom_site_label_4
_geom_torsion
O3 P1 O4 C10 -60.0(4)
O1 P1 O4 C10 -160.4(4)
O3 P1 O1 C1 155.7(10)
O4 P1 O1 C1 -100.2(10)
O4 P1 O3 C4 -33.0(6)
O1 P1 O3 C4 61.8(6)
P1 O4 C10 C11 -103.6(6)
P1 O4 C10 C15 76.6(6)
C15 C10 C11 C12 -3.8(10)
O4 C10 C11 C12 176.5(6)
C15 C10 C11 C17 171.5(7)
O4 C10 C11 C17 -8.3(10)
C10 C11 C12 C13 -0.1(10)
C17 C11 C12 C13 -175.3(6)
C11 C12 C13 C14 1.8(11)
C11 C12 C13 C25 -176.5(7)
C12 C13 C14 C15 0.2(10)
C25 C13 C14 C15 178.4(7)
C12 C13 C14 C27 -178.9(7)
C25 C13 C14 C27 -0.7(10)
C11 C10 C15 C14 5.8(10)
O4 C10 C15 C14 -174.4(6)
C11 C10 C15 C9 -173.0(6)
O4 C10 C15 C9 6.7(9)
C13 C14 C15 C10 -3.7(10)
C27 C14 C15 C10 175.3(7)
C13 C14 C15 C9 175.1(6)
C27 C14 C15 C9 -5.9(10)
C10 C15 C9 C4 -61.4(9)
C14 C15 C9 C4 119.8(7)
C10 C15 C9 C8 118.8(7)
C14 C15 C9 C8 -60.0(9)
C8 C9 C4 O3 -172.5(5)
C15 C9 C4 O3 7.7(9)
C8 C9 C4 C5 11.9(10)
C15 C9 C4 C5 -167.9(6)
P1 O3 C4 C9 62.6(7)
P1 O3 C4 C5 -121.6(6)
C9 C4 C5 C6 -8.5(9)
O3 C4 C5 C6 176.0(6)
C9 C4 C5 C16 170.5(6)
O3 C4 C5 C16 -5.0(10)
C4 C5 C6 C7 0.1(10)
C16 C5 C6 C7 -178.9(7)
C5 C6 C7 C8 4.8(11)
C5 C6 C7 C24 -174.6(6)
C6 C7 C8 C9 -1.4(10)
C24 C7 C8 C9 178.0(6)
C6 C7 C8 C26 -178.8(7)
C24 C7 C8 C26 0.7(10)
C4 C9 C8 C7 -6.5(9)
C15 C9 C8 C7 173.3(6)
C4 C9 C8 C26 170.8(6)
C15 C9 C8 C26 -9.4(9)
C12 C11 C17 C22 -114.7(8)
C10 C11 C17 C22 70.4(8)
C12 C11 C17 C21 122.8(8)
C10 C11 C17 C21 -52.1(9)
C12 C11 C17 C23 4.7(9)
C10 C11 C17 C23 -170.2(7)
C6 C5 C16 C18 6.6(10)
C4 C5 C16 C18 -172.4(7)
C6 C5 C16 C20 124.5(7)
C4 C5 C16 C20 -54.5(9)
C6 C5 C16 C19 -114.1(8)
C4 C5 C16 C19 66.9(9)
P1 O1 C1 O2 31.2(15)
P1 O1 C1 C2 -174.7(9)
O1 C1 C2 C3 -162.6(13)
O2 C1 C2 C3 -11.2(18)
